data_2013293
loop_
_publ_author_name
'Domaga\/la, Ma\/lgorzata'
'Linden, Anthony'
'Olszak, Tomasz A.'
'Mlosto\'n, Grzegorz'
'Heimgartner, Heinz'

_publ_section_title
;
 1,3-Thiazolidine derivatives from regioselective [2+3]-cycloadditions
 of azomethine ylides with thioketones
;
_journal_issue 5
_journal_name_full 'Acta Crystallographica Section C'
_journal_page_first o250
_journal_page_last o253
_journal_paper_doi 10.1107/S0108270103006504
_journal_volume 59
_journal_year 2003
_chemical_formula_iupac 'C28 H31 N O4 S, 0.275C1 H4 O1'
_chemical_formula_moiety 'C28 H31 N O4 S, C0.55 H2.20 O0.55'
_chemical_formula_sum 'C23.275 H32.1 N O4.275 S'
_chemical_formula_weight 486.43
_chemical_melting_point 423
_chemical_name_systematic
;
Dimethyl
(2RS)-2,3-diphenyl-1,3-thiazolidine-5-spiro-2'-adamantane-4,4-dicarboxylate
methanol solvate
;
_space_group_IT_number 14
_symmetry_cell_setting monoclinic
_symmetry_space_group_name_Hall '-P 2yn'
_symmetry_space_group_name_H-M 'P 1 21/n 1'
_atom_sites_solution_hydrogens mixed
_atom_sites_solution_primary direct
_atom_sites_solution_secondary difmap
_audit_creation_method SHELXL97
_cell_angle_alpha 90
_cell_angle_beta 90.2397(6)
_cell_angle_gamma 90
_cell_formula_units_Z 8
_cell_length_a 15.6658(2)
_cell_length_b 18.1538(3)
_cell_length_c 17.2513(3)
_cell_measurement_reflns_used 11543
_cell_measurement_temperature 160.0(10)
_cell_measurement_theta_max 27.5
_cell_measurement_theta_min 2.0
_cell_volume 4906.12(13)
_computing_cell_refinement 'DENZO--SMN (Otwinowski & Minor, 1997)'
_computing_data_collection 'COLLECT (Nonius, 2000)'
_computing_data_reduction 'DENZO--MN and SCALEPACK (Otwinowski & Minor, 1997)'
_computing_molecular_graphics 'ORTEPII (Johnson, 1976) and PLATON (Spek, 2003)'
_computing_publication_material 'SHELXL97 and PLATON'
_computing_structure_refinement 'SHELXL97 (Sheldrick, 1997)'
_computing_structure_solution 'SIR92 (Altomare et al., 1994)'
_diffrn_ambient_temperature 160.0(10)
_diffrn_detector_area_resol_mean 9
_diffrn_measured_fraction_theta_full 1.00
_diffrn_measured_fraction_theta_max 1.00
_diffrn_measurement_device_type 'Nonius KappaCCD area-detector'
_diffrn_measurement_method '\f and \w scans with \k offsets'
_diffrn_radiation_monochromator 'horizontally mounted graphite crystal'
_diffrn_radiation_source 'Nonius FR590 sealed tube generator'
_diffrn_radiation_type 'Mo K\a'
_diffrn_radiation_wavelength 0.71073
_diffrn_reflns_av_R_equivalents 0.0710
_diffrn_reflns_av_sigmaI/netI 0.0671
_diffrn_reflns_limit_h_max 20
_diffrn_reflns_limit_h_min 0
_diffrn_reflns_limit_k_max 23
_diffrn_reflns_limit_k_min 0
_diffrn_reflns_limit_l_max 22
_diffrn_reflns_limit_l_min -22
_diffrn_reflns_number 76328
_diffrn_reflns_theta_full 27.46
_diffrn_reflns_theta_max 27.46
_diffrn_reflns_theta_min 2.09
_diffrn_standards_decay_% 0
_diffrn_standards_number 0
_exptl_absorpt_coefficient_mu 0.169
_exptl_absorpt_correction_type none
_exptl_crystal_colour colourless
_exptl_crystal_density_diffrn 1.317
_exptl_crystal_density_method 'not measured'
_exptl_crystal_description prism
_exptl_crystal_F_000 2071.6
_exptl_crystal_size_max 0.35
_exptl_crystal_size_mid 0.18
_exptl_crystal_size_min 0.15
_refine_diff_density_max 0.393
_refine_diff_density_min -0.294
_refine_ls_extinction_coef 0.0024(3)
_refine_ls_extinction_expression Fc^*^=kFc[1+0.001xFc^2^\l^3^/sin(2\q)]^-1/4^
_refine_ls_extinction_method SHELXL97
_refine_ls_goodness_of_fit_ref 1.022
_refine_ls_hydrogen_treatment mixed
_refine_ls_matrix_type full
_refine_ls_number_parameters 641
_refine_ls_number_reflns 11217
_refine_ls_number_restraints 0
_refine_ls_restrained_S_all 1.022
_refine_ls_R_factor_all 0.0798
_refine_ls_R_factor_gt 0.0453
_refine_ls_shift/su_max 0.001
_refine_ls_shift/su_mean 0.000
_refine_ls_structure_factor_coef Fsqd
_refine_ls_weighting_details 'w = 1/[\s^2^(Fo^2^)+(0.0462P)^2^+0.6825P] where P = (Fo^2^+2Fc^2^)/3'
_refine_ls_weighting_scheme calc
_refine_ls_wR_factor_gt 0.0968
_refine_ls_wR_factor_ref 0.1103
_reflns_number_gt 7745
_reflns_number_total 11220
_reflns_threshold_expression I>2\s(I)
_cod_data_source_file gg1163.cif
_cod_data_source_block VI
_cod_depositor_comments
;
The following automatic conversions were performed:

'_atom_sites_solution_hydrogens' value 'geom & difmap' was changed to
'mixed'.

Automatic conversion script
Id: cif_fix_values 6452 2018-10-05 10:23:21Z andrius 
;
_cod_original_sg_symbol_H-M 'P 21/n'
_cod_original_formula_sum 'C23.275 H32.10 N1 O4.275 S1'
_cod_database_code 2013293
_cod_database_fobs_code 2013293

loop_
_symmetry_equiv_pos_as_xyz
'x, y, z'
'-x+1/2, y+1/2, -z+1/2'
'-x, -y, -z'
'x-1/2, -y-1/2, z-1/2'

loop_
_atom_site_label
_atom_site_fract_x
_atom_site_fract_y
_atom_site_fract_z
_atom_site_U_iso_or_equiv
_atom_site_adp_type
_atom_site_calc_flag
_atom_site_refinement_flags
_atom_site_occupancy
_atom_site_disorder_assembly
_atom_site_disorder_group
_atom_site_type_symbol
S1A 0.69996(3) 0.13116(2) 0.68558(2) 0.02919(12) Uani d . 1 . . S
C2A 0.78558(10) 0.17525(9) 0.73942(9) 0.0266(4) Uani d . 1 . . C
H21 0.7638 0.1870 0.7924 0.032 Uiso calc R 1 . . H
N3A 0.80272(8) 0.24492(7) 0.69975(7) 0.0240(3) Uani d . 1 . . N
C4A 0.74984(10) 0.26187(8) 0.63209(9) 0.0245(4) Uani d . 1 . . C
C5A 0.71550(10) 0.18538(8) 0.59655(9) 0.0237(4) Uani d . 1 . . C
C21A 0.86309(11) 0.12554(9) 0.74857(9) 0.0263(4) Uani d . 1 . . C
C22A 0.86137(12) 0.07120(9) 0.80566(10) 0.0351(4) Uani d . 1 . . C
H221 0.8128 0.0663 0.8380 0.042 Uiso calc R 1 . . H
C23A 0.93056(13) 0.02419(10) 0.81534(11) 0.0417(5) Uani d . 1 . . C
H231 0.9291 -0.0127 0.8544 0.050 Uiso calc R 1 . . H
C24A 1.00141(12) 0.03083(10) 0.76854(11) 0.0392(5) Uani d . 1 . . C
H241 1.0484 -0.0017 0.7749 0.047 Uiso calc R 1 . . H
C25A 1.00358(11) 0.08498(9) 0.71237(11) 0.0348(4) Uani d . 1 . . C
H251 1.0524 0.0897 0.6803 0.042 Uiso calc R 1 . . H
C26A 0.93483(11) 0.13261(9) 0.70243(10) 0.0285(4) Uani d . 1 . . C
H261 0.9371 0.1700 0.6640 0.034 Uiso calc R 1 . . H
C31A 0.83676(10) 0.30274(9) 0.74453(9) 0.0249(4) Uani d . 1 . . C
C32A 0.82939(11) 0.37698(9) 0.72297(10) 0.0291(4) Uani d . 1 . . C
H321 0.7982 0.3896 0.6775 0.035 Uiso calc R 1 . . H
C33A 0.86702(11) 0.43236(9) 0.76713(10) 0.0339(4) Uani d . 1 . . C
H331 0.8614 0.4822 0.7512 0.041 Uiso calc R 1 . . H
C34A 0.91243(11) 0.41604(10) 0.83366(10) 0.0356(4) Uani d . 1 . . C
H341 0.9389 0.4539 0.8632 0.043 Uiso calc R 1 . . H
C35A 0.91841(11) 0.34292(10) 0.85627(10) 0.0312(4) Uani d . 1 . . C
H351 0.9485 0.3309 0.9025 0.037 Uiso calc R 1 . . H
C36A 0.88153(10) 0.28704(9) 0.81317(9) 0.0276(4) Uani d . 1 . . C
H361 0.8866 0.2375 0.8302 0.033 Uiso calc R 1 . . H
C41A 0.67047(10) 0.30796(9) 0.65598(9) 0.0263(4) Uani d . 1 . . C
O42A 0.64711(7) 0.29070(6) 0.72797(6) 0.0310(3) Uani d . 1 . . O
C43A 0.56790(11) 0.32449(10) 0.75323(10) 0.0355(4) Uani d . 1 . . C
H431 0.5742 0.3782 0.7532 0.053 Uiso calc R 1 . . H
H432 0.5544 0.3077 0.8058 0.053 Uiso calc R 1 . . H
H433 0.5216 0.3104 0.7178 0.053 Uiso calc R 1 . . H
O44A 0.63285(7) 0.35120(6) 0.61570(7) 0.0340(3) Uani d . 1 . . O
C45A 0.80460(10) 0.30608(9) 0.57352(9) 0.0267(4) Uani d . 1 . . C
O46A 0.88695(7) 0.28542(6) 0.57673(6) 0.0284(3) Uani d . 1 . . O
C47A 0.94297(11) 0.32506(10) 0.52448(10) 0.0372(4) Uani d . 1 . . C
H471 0.9250 0.3162 0.4708 0.056 Uiso calc R 1 . . H
H472 1.0017 0.3078 0.5316 0.056 Uiso calc R 1 . . H
H473 0.9400 0.3779 0.5357 0.056 Uiso calc R 1 . . H
O48A 0.77841(7) 0.35288(6) 0.53010(7) 0.0333(3) Uani d . 1 . . O
C51A 0.77718(10) 0.14516(8) 0.53963(9) 0.0251(4) Uani d . 1 . . C
H511 0.8355 0.1423 0.5632 0.030 Uiso calc R 1 . . H
C52A 0.74316(11) 0.06671(9) 0.52439(10) 0.0296(4) Uani d . 1 . . C
H521 0.7830 0.0401 0.4899 0.035 Uiso calc R 1 . . H
H522 0.7399 0.0394 0.5740 0.035 Uiso calc R 1 . . H
C53A 0.65440(11) 0.06964(9) 0.48662(9) 0.0303(4) Uani d . 1 . . C
H531 0.6326 0.0185 0.4783 0.036 Uiso calc R 1 . . H
C54A 0.59407(11) 0.11157(9) 0.53994(10) 0.0296(4) Uani d . 1 . . C
H541 0.5888 0.0848 0.5897 0.036 Uiso calc R 1 . . H
H542 0.5367 0.1141 0.5157 0.036 Uiso calc R 1 . . H
C55A 0.62709(10) 0.19032(9) 0.55549(9) 0.0268(4) Uani d . 1 . . C
H551 0.5859 0.2171 0.5895 0.032 Uiso calc R 1 . . H
C56A 0.63413(11) 0.23026(9) 0.47721(9) 0.0300(4) Uani d . 1 . . C
H561 0.5768 0.2344 0.4532 0.036 Uiso calc R 1 . . H
H562 0.6565 0.2806 0.4855 0.036 Uiso calc R 1 . . H
C57A 0.69358(11) 0.18799(9) 0.42305(10) 0.0316(4) Uani d . 1 . . C
H571 0.6976 0.2147 0.3725 0.038 Uiso calc R 1 . . H
C58A 0.65953(12) 0.11013(9) 0.40878(10) 0.0321(4) Uani d . 1 . . C
H581 0.6980 0.0833 0.3732 0.039 Uiso calc R 1 . . H
H582 0.6022 0.1126 0.3845 0.039 Uiso calc R 1 . . H
C59A 0.78232(11) 0.18275(9) 0.45982(9) 0.0285(4) Uani d . 1 . . C
H591 0.8066 0.2328 0.4658 0.034 Uiso calc R 1 . . H
H592 0.8205 0.1541 0.4255 0.034 Uiso calc R 1 . . H
S1B 0.33165(3) 0.15900(2) 0.53693(2) 0.03103(12) Uani d . 1 . . S
C2B 0.24528(10) 0.20583(9) 0.48748(9) 0.0257(4) Uani d . 1 . . C
H22 0.2678 0.2249 0.4372 0.031 Uiso calc R 1 . . H
N3B 0.22370(8) 0.26920(7) 0.53594(7) 0.0249(3) Uani d . 1 . . N
C4B 0.27088(10) 0.27658(9) 0.60882(9) 0.0255(4) Uani d . 1 . . C
C5B 0.30277(10) 0.19523(9) 0.63291(9) 0.0270(4) Uani d . 1 . . C
C21B 0.17043(10) 0.15546(8) 0.46939(9) 0.0252(4) Uani d . 1 . . C
C22B 0.18054(11) 0.10222(9) 0.41216(9) 0.0300(4) Uani d . 1 . . C
H222 0.2334 0.0983 0.3857 0.036 Uiso calc R 1 . . H
C23B 0.11454(12) 0.05504(9) 0.39339(10) 0.0342(4) Uani d . 1 . . C
H232 0.1226 0.0182 0.3551 0.041 Uiso calc R 1 . . H
C24B 0.03674(12) 0.06138(10) 0.43026(10) 0.0362(4) Uani d . 1 . . C
H242 -0.0091 0.0296 0.4167 0.043 Uiso calc R 1 . . H
C25B 0.02614(12) 0.11441(10) 0.48702(10) 0.0372(4) Uani d . 1 . . C
H252 -0.0272 0.1188 0.5127 0.045 Uiso calc R 1 . . H
C26B 0.09265(11) 0.16110(9) 0.50673(10) 0.0310(4) Uani d . 1 . . C
H262 0.0849 0.1971 0.5460 0.037 Uiso calc R 1 . . H
C31B 0.18910(10) 0.33143(9) 0.49863(9) 0.0269(4) Uani d . 1 . . C
C32B 0.19050(11) 0.40190(9) 0.53104(10) 0.0333(4) Uani d . 1 . . C
H322 0.2178 0.4093 0.5797 0.040 Uiso calc R 1 . . H
C33B 0.15306(13) 0.46092(10) 0.49373(11) 0.0434(5) Uani d . 1 . . C
H332 0.1549 0.5082 0.5172 0.052 Uiso calc R 1 . . H
C34B 0.11290(13) 0.45252(10) 0.42270(11) 0.0440(5) Uani d . 1 . . C
H342 0.0863 0.4932 0.3977 0.053 Uiso calc R 1 . . H
C35B 0.11243(12) 0.38356(10) 0.38911(10) 0.0360(4) Uani d . 1 . . C
H352 0.0859 0.3770 0.3400 0.043 Uiso calc R 1 . . H
C36B 0.14978(11) 0.32363(9) 0.42549(9) 0.0297(4) Uani d . 1 . . C
H362 0.1489 0.2768 0.4009 0.036 Uiso calc R 1 . . H
C41B 0.35077(11) 0.32677(9) 0.59924(10) 0.0316(4) Uani d . 1 . . C
O42B 0.37348(8) 0.32989(7) 0.52474(7) 0.0403(3) Uani d . 1 . . O
C43B 0.44923(12) 0.37337(12) 0.50825(13) 0.0535(6) Uani d . 1 . . C
H434 0.4381 0.4252 0.5204 0.080 Uiso calc R 1 . . H
H435 0.4637 0.3686 0.4533 0.080 Uiso calc R 1 . . H
H436 0.4970 0.3556 0.5400 0.080 Uiso calc R 1 . . H
O44B 0.38778(8) 0.35729(7) 0.65094(7) 0.0403(3) Uani d . 1 . . O
C45B 0.21085(11) 0.31077(9) 0.67004(10) 0.0285(4) Uani d . 1 . . C
O46B 0.12951(7) 0.29085(6) 0.65682(6) 0.0311(3) Uani d . 1 . . O
C47B 0.06827(12) 0.32173(12) 0.71024(11) 0.0465(5) Uani d . 1 . . C
H474 0.0815 0.3050 0.7630 0.070 Uiso calc R 1 . . H
H475 0.0107 0.3055 0.6958 0.070 Uiso calc R 1 . . H
H476 0.0711 0.3756 0.7082 0.070 Uiso calc R 1 . . H
O48B 0.23219(8) 0.35017(6) 0.72270(7) 0.0376(3) Uani d . 1 . . O
C51B 0.23460(11) 0.14583(9) 0.67323(9) 0.0284(4) Uani d . 1 . . C
H512 0.1794 0.1491 0.6441 0.034 Uiso calc R 1 . . H
C52B 0.26578(12) 0.06530(9) 0.67390(10) 0.0351(4) Uani d . 1 . . C
H523 0.2221 0.0335 0.6983 0.042 Uiso calc R 1 . . H
H524 0.2743 0.0481 0.6200 0.042 Uiso calc R 1 . . H
C53B 0.35021(12) 0.05930(10) 0.71928(10) 0.0389(5) Uani d . 1 . . C
H532 0.3711 0.0073 0.7178 0.047 Uiso calc R 1 . . H
C54B 0.41664(12) 0.10990(10) 0.68332(11) 0.0377(4) Uani d . 1 . . C
H543 0.4280 0.0941 0.6294 0.045 Uiso calc R 1 . . H
H544 0.4707 0.1063 0.7131 0.045 Uiso calc R 1 . . H
C55B 0.38520(11) 0.19049(9) 0.68331(10) 0.0312(4) Uani d . 1 . . C
H552 0.4302 0.2229 0.6606 0.037 Uiso calc R 1 . . H
C56B 0.36863(11) 0.21352(10) 0.76760(10) 0.0341(4) Uani d . 1 . . C
H563 0.4227 0.2116 0.7975 0.041 Uiso calc R 1 . . H
H564 0.3472 0.2648 0.7689 0.041 Uiso calc R 1 . . H
C57B 0.30298(12) 0.16205(9) 0.80468(10) 0.0344(4) Uani d . 1 . . C
H572 0.2926 0.1776 0.8595 0.041 Uiso calc R 1 . . H
C58B 0.33577(13) 0.08269(10) 0.80346(10) 0.0412(5) Uani d . 1 . . C
H583 0.2936 0.0496 0.8281 0.049 Uiso calc R 1 . . H
H584 0.3900 0.0792 0.8330 0.049 Uiso calc R 1 . . H
C59B 0.22001(11) 0.16737(9) 0.75842(9) 0.0313(4) Uani d . 1 . . C
H593 0.1979 0.2184 0.7610 0.038 Uiso calc R 1 . . H
H594 0.1768 0.1342 0.7815 0.038 Uiso calc R 1 . . H
O61 0.63047(17) 0.46395(14) 0.50595(14) 0.0510(7) Uani d P 0.55 . . O
H61 0.651(3) 0.429(2) 0.533(2) 0.073(14) Uiso d P 0.55 . . H
C61 0.6467(2) 0.4489(2) 0.4291(2) 0.0463(9) Uani d P 0.55 . . C
H611 0.6062 0.4118 0.4103 0.069 Uiso calc PR 0.55 . . H
H612 0.7051 0.4301 0.4239 0.069 Uiso calc PR 0.55 . . H
H613 0.6405 0.4941 0.3985 0.069 Uiso calc PR 0.55 . . H

loop_
_atom_site_aniso_label
_atom_site_aniso_U_11
_atom_site_aniso_U_22
_atom_site_aniso_U_33
_atom_site_aniso_U_12
_atom_site_aniso_U_13
_atom_site_aniso_U_23
S1A 0.0322(3) 0.0306(2) 0.0247(2) -0.00689(18) -0.00235(18) 0.00402(18)
C2A 0.0314(10) 0.0272(9) 0.0211(8) -0.0033(7) 0.0004(7) 0.0026(7)
N3A 0.0272(8) 0.0226(7) 0.0221(7) -0.0009(6) -0.0025(6) 0.0009(6)
C4A 0.0255(9) 0.0234(8) 0.0245(9) 0.0011(7) -0.0026(7) 0.0013(7)
C5A 0.0264(9) 0.0219(8) 0.0229(8) 0.0002(7) -0.0020(7) 0.0022(7)
C21A 0.0313(10) 0.0243(9) 0.0232(9) -0.0023(7) -0.0056(7) -0.0011(7)
C22A 0.0459(12) 0.0316(10) 0.0279(9) -0.0018(8) -0.0031(8) 0.0041(8)
C23A 0.0586(14) 0.0288(10) 0.0377(11) 0.0018(9) -0.0134(10) 0.0064(8)
C24A 0.0398(12) 0.0314(10) 0.0463(12) 0.0043(8) -0.0173(10) -0.0039(9)
C25A 0.0286(10) 0.0336(10) 0.0423(11) -0.0024(8) -0.0067(8) -0.0048(8)
C26A 0.0298(10) 0.0269(9) 0.0287(9) -0.0022(7) -0.0048(8) -0.0008(7)
C31A 0.0217(9) 0.0292(9) 0.0238(8) 0.0004(7) 0.0039(7) -0.0038(7)
C32A 0.0290(10) 0.0313(9) 0.0269(9) 0.0007(7) 0.0020(7) -0.0022(7)
C33A 0.0358(10) 0.0291(9) 0.0367(10) -0.0027(8) 0.0047(8) -0.0038(8)
C34A 0.0339(10) 0.0374(11) 0.0356(10) -0.0063(8) 0.0019(8) -0.0122(8)
C35A 0.0254(10) 0.0431(11) 0.0252(9) 0.0005(8) 0.0002(7) -0.0067(8)
C36A 0.0253(9) 0.0336(9) 0.0238(9) 0.0008(7) 0.0027(7) -0.0016(7)
C41A 0.0259(9) 0.0247(9) 0.0284(9) -0.0025(7) -0.0024(8) -0.0042(7)
O42A 0.0282(7) 0.0363(7) 0.0286(6) 0.0036(5) 0.0028(5) -0.0025(5)
C43A 0.0258(10) 0.0446(11) 0.0362(10) 0.0030(8) 0.0040(8) -0.0095(8)
O44A 0.0345(7) 0.0316(7) 0.0360(7) 0.0091(5) -0.0019(6) 0.0009(6)
C45A 0.0292(10) 0.0250(9) 0.0257(9) -0.0011(7) -0.0035(7) -0.0030(7)
O46A 0.0256(7) 0.0321(6) 0.0275(6) -0.0011(5) 0.0016(5) 0.0056(5)
C47A 0.0326(11) 0.0425(11) 0.0366(10) -0.0060(8) 0.0067(8) 0.0089(8)
O48A 0.0375(7) 0.0292(7) 0.0331(7) 0.0003(5) -0.0042(6) 0.0091(5)
C51A 0.0241(9) 0.0267(9) 0.0244(9) 0.0032(7) -0.0016(7) 0.0007(7)
C52A 0.0322(10) 0.0278(9) 0.0287(9) 0.0055(7) -0.0018(8) -0.0020(7)
C53A 0.0358(10) 0.0238(9) 0.0314(9) -0.0002(7) -0.0037(8) -0.0026(7)
C54A 0.0279(9) 0.0306(9) 0.0302(9) -0.0023(7) -0.0048(8) 0.0004(7)
C55A 0.0264(9) 0.0259(9) 0.0280(9) 0.0028(7) -0.0016(7) -0.0020(7)
C56A 0.0321(10) 0.0270(9) 0.0307(9) 0.0022(7) -0.0094(8) -0.0001(7)
C57A 0.0402(11) 0.0321(10) 0.0224(9) -0.0002(8) -0.0040(8) 0.0021(7)
C58A 0.0374(11) 0.0316(10) 0.0272(9) 0.0008(8) -0.0059(8) -0.0044(7)
C59A 0.0313(10) 0.0305(9) 0.0236(9) 0.0003(7) 0.0004(7) -0.0011(7)
S1B 0.0279(3) 0.0408(3) 0.0244(2) 0.00832(19) -0.00176(18) -0.00383(19)
C2B 0.0245(9) 0.0306(9) 0.0220(8) 0.0034(7) 0.0005(7) -0.0001(7)
N3B 0.0248(8) 0.0283(7) 0.0216(7) 0.0013(6) -0.0029(6) -0.0017(6)
C4B 0.0257(9) 0.0292(9) 0.0216(8) -0.0014(7) -0.0033(7) -0.0004(7)
C5B 0.0274(9) 0.0297(9) 0.0239(9) 0.0021(7) -0.0037(7) -0.0024(7)
C21B 0.0277(9) 0.0260(9) 0.0219(8) 0.0034(7) -0.0044(7) 0.0015(7)
C22B 0.0304(10) 0.0324(10) 0.0273(9) 0.0057(8) -0.0032(8) -0.0006(7)
C23B 0.0438(12) 0.0270(9) 0.0318(10) 0.0029(8) -0.0086(9) -0.0021(8)
C24B 0.0390(11) 0.0341(10) 0.0354(10) -0.0087(8) -0.0090(9) 0.0034(8)
C25B 0.0303(10) 0.0454(11) 0.0360(10) -0.0053(8) 0.0021(8) 0.0020(9)
C26B 0.0300(10) 0.0358(10) 0.0271(9) -0.0002(8) -0.0016(8) -0.0020(8)
C31B 0.0230(9) 0.0332(9) 0.0245(9) 0.0001(7) 0.0025(7) 0.0033(7)
C32B 0.0378(11) 0.0323(10) 0.0298(9) 0.0002(8) -0.0047(8) -0.0006(8)
C33B 0.0580(13) 0.0316(10) 0.0404(11) 0.0060(9) -0.0047(10) -0.0002(9)
C34B 0.0554(13) 0.0374(11) 0.0392(11) 0.0107(9) -0.0036(10) 0.0085(9)
C35B 0.0363(11) 0.0453(11) 0.0264(9) 0.0018(9) -0.0016(8) 0.0069(8)
C36B 0.0291(10) 0.0339(10) 0.0260(9) 0.0000(7) 0.0010(7) 0.0007(8)
C41B 0.0275(10) 0.0342(10) 0.0331(10) 0.0018(8) -0.0047(8) 0.0028(8)
O42B 0.0292(7) 0.0558(8) 0.0360(7) -0.0119(6) 0.0004(6) 0.0096(6)
C43B 0.0307(11) 0.0704(15) 0.0596(14) -0.0166(10) 0.0005(10) 0.0235(12)
O44B 0.0360(8) 0.0426(7) 0.0420(8) -0.0104(6) -0.0104(6) -0.0015(6)
C45B 0.0303(10) 0.0297(9) 0.0256(9) 0.0005(7) -0.0032(8) 0.0016(8)
O46B 0.0250(7) 0.0429(7) 0.0256(6) 0.0021(5) 0.0017(5) -0.0056(5)
C47B 0.0336(11) 0.0718(14) 0.0342(11) 0.0132(10) 0.0072(9) -0.0111(10)
O48B 0.0416(8) 0.0413(7) 0.0298(7) 0.0006(6) -0.0051(6) -0.0102(6)
C51B 0.0291(10) 0.0317(9) 0.0244(9) -0.0013(7) -0.0027(7) -0.0018(7)
C52B 0.0434(11) 0.0295(10) 0.0324(10) -0.0004(8) -0.0042(8) 0.0001(8)
C53B 0.0489(12) 0.0325(10) 0.0354(10) 0.0091(9) -0.0081(9) -0.0014(8)
C54B 0.0352(11) 0.0436(11) 0.0344(10) 0.0098(9) -0.0091(8) -0.0015(8)
C55B 0.0269(10) 0.0369(10) 0.0296(9) 0.0002(8) -0.0061(8) -0.0002(8)
C56B 0.0350(10) 0.0370(10) 0.0302(10) 0.0020(8) -0.0105(8) -0.0013(8)
C57B 0.0443(11) 0.0353(10) 0.0236(9) 0.0026(8) -0.0056(8) 0.0006(8)
C58B 0.0521(12) 0.0397(11) 0.0316(10) 0.0015(9) -0.0101(9) 0.0050(8)
C59B 0.0346(10) 0.0331(10) 0.0262(9) -0.0019(8) 0.0001(8) 0.0018(7)
O61 0.0661(19) 0.0484(16) 0.0387(15) 0.0228(14) 0.0108(13) 0.0126(12)
C61 0.051(2) 0.050(2) 0.038(2) 0.0011(18) -0.0053(18) 0.0086(17)

loop_
_atom_type_symbol
_atom_type_description
_atom_type_scat_dispersion_real
_atom_type_scat_dispersion_imag
_atom_type_scat_source
C C 0.0033 0.0016
; International Tables for Crystallography (1992).
Vol. C, Tables 4.2.6.8 and 6.1.1.4
;
H H 0.0000 0.0000
; International Tables for Crystallography (1992).
Vol. C, Tables 4.2.6.8 and 6.1.1.4
;
N N 0.0061 0.0033
; International Tables for Crystallography (1992).
Vol. C, Tables 4.2.6.8 and 6.1.1.4
;
O O 0.0106 0.0060
; International Tables for Crystallography (1992).
Vol. C, Tables 4.2.6.8 and 6.1.1.4
;
S S 0.1246 0.1234
; International Tables for Crystallography (1992).
Vol. C, Tables 4.2.6.8 and 6.1.1.4
;

loop_
_geom_angle_atom_site_label_1
_geom_angle_atom_site_label_2
_geom_angle_atom_site_label_3
_geom_angle
_geom_angle_publ_flag
C2A S1A C5A 95.23(7) yes
N3A C2A C21A 114.42(14) ?
N3A C2A S1A 106.17(10) yes
C21A C2A S1A 112.31(11) ?
N3A C2A H21 107.9 ?
C21A C2A H21 107.9 ?
S1A C2A H21 107.9 ?
C31A N3A C4A 119.59(12) ?
C31A N3A C2A 117.24(12) ?
C4A N3A C2A 116.81(12) yes
N3A C4A C45A 108.41(12) ?
N3A C4A C41A 110.65(13) ?
C45A C4A C41A 109.81(13) ?
N3A C4A C5A 108.06(12) yes
C45A C4A C5A 112.52(12) ?
C41A C4A C5A 107.38(12) ?
C55A C5A C51A 107.02(12) ?
C55A C5A C4A 114.79(12) ?
C51A C5A C4A 115.86(13) ?
C55A C5A S1A 106.85(11) ?
C51A C5A S1A 111.03(10) ?
C4A C5A S1A 100.87(10) yes
C26A C21A C22A 119.29(16) ?
C26A C21A C2A 122.32(14) ?
C22A C21A C2A 118.38(15) ?
C23A C22A C21A 120.15(18) ?
C23A C22A H221 119.9 ?
C21A C22A H221 119.9 ?
C24A C23A C22A 120.32(17) ?
C24A C23A H231 119.8 ?
C22A C23A H231 119.8 ?
C23A C24A C25A 119.65(17) ?
C23A C24A H241 120.2 ?
C25A C24A H241 120.2 ?
C24A C25A C26A 120.51(18) ?
C24A C25A H251 119.7 ?
C26A C25A H251 119.7 ?
C21A C26A C25A 120.06(16) ?
C21A C26A H261 120.0 ?
C25A C26A H261 120.0 ?
C32A C31A C36A 117.34(15) ?
C32A C31A N3A 122.73(14) ?
C36A C31A N3A 119.92(14) ?
C33A C32A C31A 121.00(16) ?
C33A C32A H321 119.5 ?
C31A C32A H321 119.5 ?
C34A C33A C32A 121.08(16) ?
C34A C33A H331 119.5 ?
C32A C33A H331 119.5 ?
C33A C34A C35A 118.26(16) ?
C33A C34A H341 120.9 ?
C35A C34A H341 120.9 ?
C36A C35A C34A 121.57(16) ?
C36A C35A H351 119.2 ?
C34A C35A H351 119.2 ?
C35A C36A C31A 120.73(15) ?
C35A C36A H361 119.6 ?
C31A C36A H361 119.6 ?
O44A C41A O42A 123.81(15) ?
O44A C41A C4A 126.08(15) ?
O42A C41A C4A 110.07(13) ?
C41A O42A C43A 114.73(13) ?
O42A C43A H431 109.5 ?
O42A C43A H432 109.5 ?
H431 C43A H432 109.5 ?
O42A C43A H433 109.5 ?
H431 C43A H433 109.5 ?
H432 C43A H433 109.5 ?
O48A C45A O46A 123.17(15) ?
O48A C45A C4A 125.62(15) ?
O46A C45A C4A 111.21(13) ?
C45A O46A C47A 114.74(13) ?
O46A C47A H471 109.5 ?
O46A C47A H472 109.5 ?
H471 C47A H472 109.5 ?
O46A C47A H473 109.5 ?
H471 C47A H473 109.5 ?
H472 C47A H473 109.5 ?
C59A C51A C52A 106.03(13) ?
C59A C51A C5A 112.95(13) ?
C52A C51A C5A 108.94(13) ?
C59A C51A H511 109.6 ?
C52A C51A H511 109.6 ?
C5A C51A H511 109.6 ?
C53A C52A C51A 110.62(13) ?
C53A C52A H521 109.5 ?
C51A C52A H521 109.5 ?
C53A C52A H522 109.5 ?
C51A C52A H522 109.5 ?
H521 C52A H522 108.1 ?
C54A C53A C58A 108.90(14) ?
C54A C53A C52A 108.91(13) ?
C58A C53A C52A 109.75(14) ?
C54A C53A H531 109.8 ?
C58A C53A H531 109.8 ?
C52A C53A H531 109.8 ?
C53A C54A C55A 111.04(14) ?
C53A C54A H541 109.4 ?
C55A C54A H541 109.4 ?
C53A C54A H542 109.4 ?
C55A C54A H542 109.4 ?
H541 C54A H542 108.0 ?
C56A C55A C54A 108.02(13) ?
C56A C55A C5A 111.11(13) ?
C54A C55A C5A 108.84(13) ?
C56A C55A H551 109.6 ?
C54A C55A H551 109.6 ?
C5A C55A H551 109.6 ?
C57A C56A C55A 110.26(13) ?
C57A C56A H561 109.6 ?
C55A C56A H561 109.6 ?
C57A C56A H562 109.6 ?
C55A C56A H562 109.6 ?
H561 C56A H562 108.1 ?
C56A C57A C59A 109.45(13) ?
C56A C57A C58A 110.44(14) ?
C59A C57A C58A 108.96(14) ?
C56A C57A H571 109.3 ?
C59A C57A H571 109.3 ?
C58A C57A H571 109.3 ?
C57A C58A C53A 108.75(13) ?
C57A C58A H581 109.9 ?
C53A C58A H581 109.9 ?
C57A C58A H582 109.9 ?
C53A C58A H582 109.9 ?
H581 C58A H582 108.3 ?
C57A C59A C51A 110.36(14) ?
C57A C59A H591 109.6 ?
C51A C59A H591 109.6 ?
C57A C59A H592 109.6 ?
C51A C59A H592 109.6 ?
H591 C59A H592 108.1 ?
C2B S1B C5B 94.02(7) yes
N3B C2B C21B 114.27(13) ?
N3B C2B S1B 105.93(10) yes
C21B C2B S1B 112.92(11) ?
N3B C2B H22 107.8 ?
C21B C2B H22 107.8 ?
S1B C2B H22 107.8 ?
C31B N3B C4B 120.81(13) ?
C31B N3B C2B 117.35(12) ?
C4B N3B C2B 116.51(12) yes
N3B C4B C45B 108.49(13) ?
N3B C4B C41B 111.46(13) ?
C45B C4B C41B 109.19(13) ?
N3B C4B C5B 107.02(12) yes
C45B C4B C5B 112.33(13) ?
C41B C4B C5B 108.35(13) ?
C55B C5B C51B 106.69(13) ?
C55B C5B C4B 116.74(13) ?
C51B C5B C4B 115.42(13) ?
C55B C5B S1B 106.05(11) ?
C51B C5B S1B 111.53(11) ?
C4B C5B S1B 99.93(10) yes
C26B C21B C22B 118.98(15) ?
C26B C21B C2B 122.71(14) ?
C22B C21B C2B 118.30(15) ?
C23B C22B C21B 120.68(17) ?
C23B C22B H222 119.7 ?
C21B C22B H222 119.7 ?
C22B C23B C24B 120.12(16) ?
C22B C23B H232 119.9 ?
C24B C23B H232 119.9 ?
C23B C24B C25B 119.49(16) ?
C23B C24B H242 120.3 ?
C25B C24B H242 120.3 ?
C24B C25B C26B 120.48(17) ?
C24B C25B H252 119.8 ?
C26B C25B H252 119.8 ?
C25B C26B C21B 120.23(16) ?
C25B C26B H262 119.9 ?
C21B C26B H262 119.9 ?
C32B C31B N3B 123.14(14) ?
C32B C31B C36B 117.18(15) ?
N3B C31B C36B 119.67(14) ?
C33B C32B C31B 121.25(16) ?
C33B C32B H322 119.4 ?
C31B C32B H322 119.4 ?
C32B C33B C34B 121.23(17) ?
C32B C33B H332 119.4 ?
C34B C33B H332 119.4 ?
C35B C34B C33B 118.27(17) ?
C35B C34B H342 120.9 ?
C33B C34B H342 120.9 ?
C34B C35B C36B 121.41(17) ?
C34B C35B H352 119.3 ?
C36B C35B H352 119.3 ?
C35B C36B C31B 120.62(16) ?
C35B C36B H362 119.7 ?
C31B C36B H362 119.7 ?
O44B C41B O42B 124.52(16) ?
O44B C41B C4B 125.34(16) ?
O42B C41B C4B 110.13(14) ?
C41B O42B C43B 115.59(14) ?
O42B C43B H434 109.5 ?
O42B C43B H435 109.5 ?
H434 C43B H435 109.5 ?
O42B C43B H436 109.5 ?
H434 C43B H436 109.5 ?
H435 C43B H436 109.5 ?
O48B C45B O46B 123.29(16) ?
O48B C45B C4B 125.90(15) ?
O46B C45B C4B 110.80(13) ?
C45B O46B C47B 114.77(13) ?
O46B C47B H474 109.5 ?
O46B C47B H475 109.5 ?
H474 C47B H475 109.5 ?
O46B C47B H476 109.5 ?
H474 C47B H476 109.5 ?
H475 C47B H476 109.5 ?
C59B C51B C52B 106.39(13) ?
C59B C51B C5B 112.59(13) ?
C52B C51B C5B 109.33(14) ?
C59B C51B H512 109.5 ?
C52B C51B H512 109.5 ?
C5B C51B H512 109.5 ?
C53B C52B C51B 110.05(14) ?
C53B C52B H523 109.7 ?
C51B C52B H523 109.7 ?
C53B C52B H524 109.7 ?
C51B C52B H524 109.7 ?
H523 C52B H524 108.2 ?
C54B C53B C58B 108.87(15) ?
C54B C53B C52B 109.74(14) ?
C58B C53B C52B 109.46(16) ?
C54B C53B H532 109.6 ?
C58B C53B H532 109.6 ?
C52B C53B H532 109.6 ?
C53B C54B C55B 110.69(15) ?
C53B C54B H543 109.5 ?
C55B C54B H543 109.5 ?
C53B C54B H544 109.5 ?
C55B C54B H544 109.5 ?
H543 C54B H544 108.1 ?
C56B C55B C54B 108.24(14) ?
C56B C55B C5B 111.76(14) ?
C54B C55B C5B 108.45(13) ?
C56B C55B H552 109.5 ?
C54B C55B H552 109.5 ?
C5B C55B H552 109.5 ?
C57B C56B C55B 110.23(14) ?
C57B C56B H563 109.6 ?
C55B C56B H563 109.6 ?
C57B C56B H564 109.6 ?
C55B C56B H564 109.6 ?
H563 C56B H564 108.1 ?
C59B C57B C58B 109.74(14) ?
C59B C57B C56B 108.36(14) ?
C58B C57B C56B 110.04(15) ?
C59B C57B H572 109.6 ?
C58B C57B H572 109.6 ?
C56B C57B H572 109.6 ?
C57B C58B C53B 108.98(14) ?
C57B C58B H583 109.9 ?
C53B C58B H583 109.9 ?
C57B C58B H584 109.9 ?
C53B C58B H584 109.9 ?
H583 C58B H584 108.3 ?
C57B C59B C51B 110.73(14) ?
C57B C59B H593 109.5 ?
C51B C59B H593 109.5 ?
C57B C59B H594 109.5 ?
C51B C59B H594 109.5 ?
H593 C59B H594 108.1 ?
C61 O61 H61 107(3) ?
O61 C61 H611 109.5 ?
O61 C61 H612 109.5 ?
H611 C61 H612 109.5 ?
O61 C61 H613 109.5 ?
H611 C61 H613 109.5 ?
H612 C61 H613 109.5 ?

loop_
_geom_bond_atom_site_label_1
_geom_bond_atom_site_label_2
_geom_bond_site_symmetry_2
_geom_bond_distance
_geom_bond_publ_flag
S1A C2A . 1.8144(16) yes
S1A C5A . 1.8413(16) yes
C2A N3A . 1.464(2) yes
C2A C21A . 1.521(2) ?
C2A H21 . 1.0000 ?
N3A C31A . 1.407(2) ?
N3A C4A . 1.4612(19) yes
C4A C45A . 1.552(2) ?
C4A C41A . 1.556(2) ?
C4A C5A . 1.609(2) yes
C5A C55A . 1.556(2) ?
C5A C51A . 1.562(2) ?
C21A C26A . 1.386(2) ?
C21A C22A . 1.394(2) ?
C22A C23A . 1.389(2) ?
C22A H221 . 0.9500 ?
C23A C24A . 1.381(3) ?
C23A H231 . 0.9500 ?
C24A C25A . 1.381(3) ?
C24A H241 . 0.9500 ?
C25A C26A . 1.391(2) ?
C25A H251 . 0.9500 ?
C26A H261 . 0.9500 ?
C31A C32A . 1.403(2) ?
C31A C36A . 1.403(2) ?
C32A C33A . 1.391(2) ?
C32A H321 . 0.9500 ?
C33A C34A . 1.380(2) ?
C33A H331 . 0.9500 ?
C34A C35A . 1.387(2) ?
C34A H341 . 0.9500 ?
C35A C36A . 1.383(2) ?
C35A H351 . 0.9500 ?
C36A H361 . 0.9500 ?
C41A O44A . 1.2012(19) ?
C41A O42A . 1.3334(19) ?
O42A C43A . 1.4527(19) ?
C43A H431 . 0.9800 ?
C43A H432 . 0.9800 ?
C43A H433 . 0.9800 ?
C45A O48A . 1.2036(18) ?
C45A O46A . 1.3445(19) ?
O46A C47A . 1.4516(19) ?
C47A H471 . 0.9800 ?
C47A H472 . 0.9800 ?
C47A H473 . 0.9800 ?
C51A C59A . 1.539(2) ?
C51A C52A . 1.543(2) ?
C51A H511 . 1.0000 ?
C52A C53A . 1.534(2) ?
C52A H521 . 0.9900 ?
C52A H522 . 0.9900 ?
C53A C54A . 1.525(2) ?
C53A C58A . 1.533(2) ?
C53A H531 . 1.0000 ?
C54A C55A . 1.543(2) ?
C54A H541 . 0.9900 ?
C54A H542 . 0.9900 ?
C55A C56A . 1.537(2) ?
C55A H551 . 1.0000 ?
C56A C57A . 1.529(2) ?
C56A H561 . 0.9900 ?
C56A H562 . 0.9900 ?
C57A C59A . 1.529(2) ?
C57A C58A . 1.530(2) ?
C57A H571 . 1.0000 ?
C58A H581 . 0.9900 ?
C58A H582 . 0.9900 ?
C59A H591 . 0.9900 ?
C59A H592 . 0.9900 ?
S1B C2B . 1.8087(16) yes
S1B C5B . 1.8400(16) yes
C2B N3B . 1.463(2) yes
C2B C21B . 1.518(2) ?
C2B H22 . 1.0000 ?
N3B C31B . 1.408(2) ?
N3B C4B . 1.4619(19) yes
C4B C45B . 1.547(2) ?
C4B C41B . 1.557(2) ?
C4B C5B . 1.613(2) yes
C5B C55B . 1.556(2) ?
C5B C51B . 1.560(2) ?
C21B C26B . 1.384(2) ?
C21B C22B . 1.391(2) ?
C22B C23B . 1.380(2) ?
C22B H222 . 0.9500 ?
C23B C24B . 1.382(3) ?
C23B H232 . 0.9500 ?
C24B C25B . 1.384(3) ?
C24B H242 . 0.9500 ?
C25B C26B . 1.384(2) ?
C25B H252 . 0.9500 ?
C26B H262 . 0.9500 ?
C31B C32B . 1.396(2) ?
C31B C36B . 1.409(2) ?
C32B C33B . 1.380(2) ?
C32B H322 . 0.9500 ?
C33B C34B . 1.384(3) ?
C33B H332 . 0.9500 ?
C34B C35B . 1.380(3) ?
C34B H342 . 0.9500 ?
C35B C36B . 1.384(2) ?
C35B H352 . 0.9500 ?
C36B H362 . 0.9500 ?
C41B O44B . 1.198(2) ?
C41B O42B . 1.336(2) ?
O42B C43B . 1.454(2) ?
C43B H434 . 0.9800 ?
C43B H435 . 0.9800 ?
C43B H436 . 0.9800 ?
C45B O48B . 1.2026(19) ?
C45B O46B . 1.343(2) ?
O46B C47B . 1.446(2) ?
C47B H474 . 0.9800 ?
C47B H475 . 0.9800 ?
C47B H476 . 0.9800 ?
C51B C59B . 1.539(2) ?
C51B C52B . 1.541(2) ?
C51B H512 . 1.0000 ?
C52B C53B . 1.538(2) ?
C52B H523 . 0.9900 ?
C52B H524 . 0.9900 ?
C53B C54B . 1.522(3) ?
C53B C58B . 1.531(2) ?
C53B H532 . 1.0000 ?
C54B C55B . 1.544(2) ?
C54B H543 . 0.9900 ?
C54B H544 . 0.9900 ?
C55B C56B . 1.536(2) ?
C55B H552 . 1.0000 ?
C56B C57B . 1.532(2) ?
C56B H563 . 0.9900 ?
C56B H564 . 0.9900 ?
C57B C59B . 1.525(2) ?
C57B C58B . 1.530(2) ?
C57B H572 . 1.0000 ?
C58B H583 . 0.9900 ?
C58B H584 . 0.9900 ?
C59B H593 . 0.9900 ?
C59B H594 . 0.9900 ?
O61 C61 . 1.378(4) ?
O61 H61 . 0.85(4) ?
C61 H611 . 0.9800 ?
C61 H612 . 0.9800 ?
C61 H613 . 0.9800 ?

loop_
_geom_hbond_atom_site_label_D
_geom_hbond_atom_site_label_H
_geom_hbond_atom_site_label_A
_geom_hbond_site_symmetry_A
_geom_hbond_distance_DH
_geom_hbond_distance_HA
_geom_hbond_distance_DA
_geom_hbond_angle_DHA
_geom_hbond_publ_flag
O61 H61 O44A . 0.85(4) 2.03(4) 2.788(3) 148(4) yes
O61 H61 O48A . 0.85(4) 2.43(4) 3.099(3) 136(4) yes
C43A H433 O44B . 0.98 2.54 3.375(2) 144 yes
C43B H436 O44A . 0.98 2.49 3.439(2) 162 yes
C43B H434 O61 3_666 0.98 2.33 3.215(3) 151 yes

loop_
_geom_torsion_atom_site_label_1
_geom_torsion_atom_site_label_2
_geom_torsion_atom_site_label_3
_geom_torsion_atom_site_label_4
_geom_torsion
_geom_torsion_publ_flag
C5A S1A C2A N3A 19.30(12) ?
C5A S1A C2A C21A -106.45(12) ?
C21A C2A N3A C31A -82.61(17) ?
S1A C2A N3A C31A 152.94(11) ?
C21A C2A N3A C4A 125.44(14) ?
S1A C2A N3A C4A 0.98(16) ?
C31A N3A C4A C45A 61.50(17) ?
C2A N3A C4A C45A -147.23(13) ?
C31A N3A C4A C41A -58.97(18) ?
C2A N3A C4A C41A 92.29(16) ?
C31A N3A C4A C5A -176.28(13) ?
C2A N3A C4A C5A -25.01(18) ?
N3A C4A C5A C55A 149.87(13) ?
C45A C4A C5A C55A -90.46(16) ?
C41A C4A C5A C55A 30.48(17) ?
N3A C4A C5A C51A -84.52(15) ?
C45A C4A C5A C51A 35.14(17) ?
C41A C4A C5A C51A 156.09(13) ?
N3A C4A C5A S1A 35.42(14) ?
C45A C4A C5A S1A 155.09(11) ?
C41A C4A C5A S1A -83.97(12) ?
C2A S1A C5A C55A -151.32(11) ?
C2A S1A C5A C51A 92.31(12) ?
C2A S1A C5A C4A -31.04(11) ?
N3A C2A C21A C26A -20.6(2) ?
S1A C2A C21A C26A 100.57(16) yes
N3A C2A C21A C22A 159.31(14) ?
S1A C2A C21A C22A -79.56(16) ?
C26A C21A C22A C23A -0.8(2) ?
C2A C21A C22A C23A 179.35(15) ?
C21A C22A C23A C24A -0.1(3) ?
C22A C23A C24A C25A 0.6(3) ?
C23A C24A C25A C26A -0.3(3) ?
C22A C21A C26A C25A 1.1(2) ?
C2A C21A C26A C25A -179.02(14) ?
C24A C25A C26A C21A -0.6(2) ?
C4A N3A C31A C32A -6.5(2) ?
C2A N3A C31A C32A -157.66(15) ?
C4A N3A C31A C36A 174.65(14) ?
C2A N3A C31A C36A 23.5(2) yes
C36A C31A C32A C33A 1.6(2) ?
N3A C31A C32A C33A -177.26(15) ?
C31A C32A C33A C34A -0.3(3) ?
C32A C33A C34A C35A -1.1(3) ?
C33A C34A C35A C36A 1.2(3) ?
C34A C35A C36A C31A 0.2(3) ?
C32A C31A C36A C35A -1.5(2) ?
N3A C31A C36A C35A 177.35(14) ?
N3A C4A C41A O44A 151.90(15) ?
C45A C4A C41A O44A 32.3(2) ?
C5A C4A C41A O44A -90.38(18) ?
N3A C4A C41A O42A -30.47(17) ?
C45A C4A C41A O42A -150.11(12) ?
C5A C4A C41A O42A 87.25(14) ?
O44A C41A O42A C43A 4.2(2) ?
C4A C41A O42A C43A -173.48(12) ?
N3A C4A C45A O48A -147.77(15) ?
C41A C4A C45A O48A -26.8(2) ?
C5A C4A C45A O48A 92.77(18) ?
N3A C4A C45A O46A 32.42(17) ?
C41A C4A C45A O46A 153.42(13) ?
C5A C4A C45A O46A -87.04(15) ?
O48A C45A O46A C47A 1.1(2) ?
C4A C45A O46A C47A -179.06(13) ?
C55A C5A C51A C59A 55.62(16) ?
C4A C5A C51A C59A -73.85(17) ?
S1A C5A C51A C59A 171.89(11) ?
C55A C5A C51A C52A -61.92(15) ?
C4A C5A C51A C52A 168.61(12) ?
S1A C5A C51A C52A 54.34(14) ?
C59A C51A C52A C53A -60.57(17) ?
C5A C51A C52A C53A 61.27(17) ?
C51A C52A C53A C54A -58.47(17) ?
C51A C52A C53A C58A 60.66(17) ?
C58A C53A C54A C55A -61.10(17) ?
C52A C53A C54A C55A 58.56(17) ?
C53A C54A C55A C56A 59.35(17) ?
C53A C54A C55A C5A -61.40(17) ?
C51A C5A C55A C56A -57.14(16) ?
C4A C5A C55A C56A 72.95(16) ?
S1A C5A C55A C56A -176.14(11) ?
C51A C5A C55A C54A 61.69(16) ?
C4A C5A C55A C54A -168.22(13) ?
S1A C5A C55A C54A -57.31(14) ?
C54A C55A C56A C57A -57.92(17) ?
C5A C55A C56A C57A 61.40(17) ?
C55A C56A C57A C59A -60.11(17) ?
C55A C56A C57A C58A 59.85(17) ?
C56A C57A C58A C53A -60.18(18) ?
C59A C57A C58A C53A 60.08(18) ?
C54A C53A C58A C57A 60.17(18) ?
C52A C53A C58A C57A -58.97(18) ?
C56A C57A C59A C51A 57.55(18) ?
C58A C57A C59A C51A -63.31(17) ?
C52A C51A C59A C57A 62.06(16) ?
C5A C51A C59A C57A -57.18(17) ?
C5B S1B C2B N3B 24.47(11) ?
C5B S1B C2B C21B -101.32(12) ?
C21B C2B N3B C31B -83.25(17) ?
S1B C2B N3B C31B 151.79(12) ?
C21B C2B N3B C4B 122.28(14) ?
S1B C2B N3B C4B -2.67(16) ?
C31B N3B C4B C45B 60.07(18) ?
C2B N3B C4B C45B -146.40(13) ?
C31B N3B C4B C41B -60.19(19) ?
C2B N3B C4B C41B 93.34(16) ?
C31B N3B C4B C5B -178.50(13) ?
C2B N3B C4B C5B -24.97(18) ?
N3B C4B C5B C55B 152.75(13) ?
C45B C4B C5B C55B -88.28(17) ?
C41B C4B C5B C55B 32.43(18) ?
N3B C4B C5B C51B -80.70(16) ?
C45B C4B C5B C51B 38.27(18) ?
C41B C4B C5B C51B 158.98(13) ?
N3B C4B C5B S1B 39.01(13) ?
C45B C4B C5B S1B 157.98(11) ?
C41B C4B C5B S1B -81.31(13) ?
C2B S1B C5B C55B -157.79(11) ?
C2B S1B C5B C51B 86.45(12) ?
C2B S1B C5B C4B -36.07(11) ?
N3B C2B C21B C26B -11.3(2) ?
S1B C2B C21B C26B 109.83(15) yes
N3B C2B C21B C22B 167.81(13) ?
S1B C2B C21B C22B -71.03(16) ?
C26B C21B C22B C23B -0.8(2) ?
C2B C21B C22B C23B -179.96(14) ?
C21B C22B C23B C24B 1.5(2) ?
C22B C23B C24B C25B -1.2(3) ?
C23B C24B C25B C26B 0.3(3) ?
C24B C25B C26B C21B 0.4(3) ?
C22B C21B C26B C25B -0.2(2) ?
C2B C21B C26B C25B 178.98(15) ?
C4B N3B C31B C32B -5.9(2) ?
C2B N3B C31B C32B -159.18(15) ?
C4B N3B C31B C36B 175.02(14) ?
C2B N3B C31B C36B 21.7(2) yes
N3B C31B C32B C33B -177.59(17) ?
C36B C31B C32B C33B 1.5(3) ?
C31B C32B C33B C34B -0.2(3) ?
C32B C33B C34B C35B -1.1(3) ?
C33B C34B C35B C36B 1.0(3) ?
C34B C35B C36B C31B 0.4(3) ?
C32B C31B C36B C35B -1.7(2) ?
N3B C31B C36B C35B 177.49(15) ?
N3B C4B C41B O44B 159.84(16) ?
C45B C4B C41B O44B 40.0(2) ?
C5B C4B C41B O44B -82.7(2) ?
N3B C4B C41B O42B -21.40(18) ?
C45B C4B C41B O42B -141.25(14) ?
C5B C4B C41B O42B 96.11(15) ?
O44B C41B O42B C43B 0.6(3) ?
C4B C41B O42B C43B -178.14(14) ?
N3B C4B C45B O48B -148.67(16) ?
C41B C4B C45B O48B -27.0(2) ?
C5B C4B C45B O48B 93.23(19) ?
N3B C4B C45B O46B 31.10(17) ?
C41B C4B C45B O46B 152.76(13) ?
C5B C4B C45B O46B -87.01(15) ?
O48B C45B O46B C47B 1.2(2) ?
C4B C45B O46B C47B -178.59(14) ?
C55B C5B C51B C59B 55.28(17) ?
C4B C5B C51B C59B -76.22(17) ?
S1B C5B C51B C59B 170.65(11) ?
C55B C5B C51B C52B -62.75(16) ?
C4B C5B C51B C52B 165.75(13) ?
S1B C5B C51B C52B 52.63(15) ?
C59B C51B C52B C53B -61.20(18) ?
C5B C51B C52B C53B 60.64(18) ?
C51B C52B C53B C54B -57.59(19) ?
C51B C52B C53B C58B 61.82(19) ?
C58B C53B C54B C55B -61.28(18) ?
C52B C53B C54B C55B 58.50(18) ?
C53B C54B C55B C56B 59.52(18) ?
C53B C54B C55B C5B -61.91(18) ?
C51B C5B C55B C56B -56.53(17) ?
C4B C5B C55B C56B 74.23(18) ?
S1B C5B C55B C56B -175.54(12) ?
C51B C5B C55B C54B 62.71(17) ?
C4B C5B C55B C54B -166.53(14) ?
S1B C5B C55B C54B -56.30(15) ?
C54B C55B C56B C57B -58.04(18) ?
C5B C55B C56B C57B 61.32(18) ?
C55B C56B C57B C59B -60.39(18) ?
C55B C56B C57B C58B 59.61(18) ?
C59B C57B C58B C53B 58.9(2) ?
C56B C57B C58B C53B -60.26(19) ?
C54B C53B C58B C57B 60.71(19) ?
C52B C53B C58B C57B -59.2(2) ?
C58B C57B C59B C51B -61.25(18) ?
C56B C57B C59B C51B 58.93(18) ?
C52B C51B C59B C57B 61.13(17) ?
C5B C51B C59B C57B -58.61(18) ?
